data_4025983
loop_
_publ_author_name
'Lawrence Harris'
'Simon P. H. Mee'
'Richard H. Furneaux'
'Graeme J. Gainsford'
'Andreas Luxenburger'

_publ_contact_author_address
;Industrial Research Limited
 PO Box 31-310
 Lower Hutt
 New Zealand
;
_publ_contact_author_email g.gainsford@irl.cri.nz
_publ_contact_author_fax '64(4)931 0142'
_publ_contact_author_name 'Gainsford, Graeme J.'
_publ_contact_author_phone '64(4)931 3815'
_publ_section_related_literature
;
For calculation and graphics software, see: Spek (2003), Farrugia (1999),
Macrae <i>et al.</i> (2006).

For H-bonding motifs see: Bernstein <i>et al.</i> (1995).

For absolute configuration literature, see: Hooft <i>et al.</i> (2009).
;
_publ_section_title
;
 Alkyl 4-Chlorobenzoyloxycarbamates as Highly Effective Nitrogen Source
 Reagents for the Base-Free, Intermolecular Aminohydroxylation Reaction
;
_journal_name_full 'Journal of Organic Chemistry'
_journal_page_first 358
_journal_page_last 372
_journal_paper_doi 10.1021/jo1018816
_journal_volume 76
_journal_year 2011
_chemical_absolute_configuration ad
_chemical_formula_moiety 'C15 H21 N O5'
_chemical_formula_sum 'C15 H21 N O5'
_chemical_formula_weight 295.33
_chemical_name_systematic
;
3-(2,2-Dimethyl-propoxycarbonylamino)-2-hydroxy-3-phenyl-propionic acid methyl
ester
;
_space_group_IT_number 19
_symmetry_cell_setting orthorhombic
_symmetry_space_group_name_Hall 'P 2ac 2ab'
_symmetry_space_group_name_H-M 'P 21 21 21'
_atom_sites_solution_hydrogens geom
_atom_sites_solution_primary direct
_atom_sites_solution_secondary difmap
_audit_creation_method SHELXL-97
_audit_update_record
;
2008-09-29 # Formatted by publCIF
;
_cell_angle_alpha 90.00
_cell_angle_beta 90.00
_cell_angle_gamma 90.00
_cell_formula_units_Z 4
_cell_length_a 5.2982(3)
_cell_length_b 10.8741(6)
_cell_length_c 26.5635(19)
_cell_measurement_reflns_used 4640
_cell_measurement_temperature 123(2)
_cell_measurement_theta_max 71.9
_cell_measurement_theta_min 6.7
_cell_volume 1530.41(16)
_computing_cell_refinement
; 
    FSProcess in Process-auto (Rigaku, 1998)
;
_computing_data_collection 'CrystalClear (Rigaku, 2005)'
_computing_data_reduction
; 
    FSProcess in Process-auto (Rigaku, 1998)
;
_computing_molecular_graphics
;
 ORTEP in Wingx (Farrugia, 1999)
;
_computing_publication_material
;
 SHELXL-97 (Sheldrick, 2008); PLATON (Spek, 2003)
;
_computing_structure_refinement 'SHELXL-97 (Sheldrick, 2008)'
_computing_structure_solution 'SHELXS-97 (Sheldrick, 2008)'
_diffrn_ambient_temperature 123(2)
_diffrn_detector_area_resol_mean 10
_diffrn_measured_fraction_theta_full 0.994
_diffrn_measured_fraction_theta_max 0.994
_diffrn_measurement_details '551 images in steps of 1\%'
_diffrn_measurement_device_details 'Curved image plate'
_diffrn_measurement_device_type
;  
Rigaku Spider 
;
_diffrn_measurement_method \w-scans
_diffrn_radiation_monochromator
;
Rigaku VariMax-HF Confocal Optical System
;
_diffrn_radiation_source
;
 Rigaku MM007 rotating anode
;
_diffrn_radiation_type CuK\a
_diffrn_radiation_wavelength 1.54178
_diffrn_reflns_av_R_equivalents 0.0475
_diffrn_reflns_av_sigmaI/netI 0.0282
_diffrn_reflns_limit_h_max 4
_diffrn_reflns_limit_h_min -4
_diffrn_reflns_limit_k_max 10
_diffrn_reflns_limit_k_min -10
_diffrn_reflns_limit_l_max 24
_diffrn_reflns_limit_l_min -24
_diffrn_reflns_number 13212
_diffrn_reflns_theta_full 46.37
_diffrn_reflns_theta_max 46.37
_diffrn_reflns_theta_min 6.67
_diffrn_standards_decay_% 0
_diffrn_standards_number 0
_exptl_absorpt_coefficient_mu 0.799
_exptl_absorpt_correction_T_max 1.0
_exptl_absorpt_correction_T_min 0.721
_exptl_absorpt_correction_type multi-scan
_exptl_absorpt_process_details 'ABSCOR, Higashi (1995)'
_exptl_crystal_colour colourless
_exptl_crystal_density_diffrn 1.282
_exptl_crystal_description plate
_exptl_crystal_F_000 632
_exptl_crystal_size_max 0.20
_exptl_crystal_size_mid 0.09
_exptl_crystal_size_min 0.05
_refine_diff_density_max 0.110
_refine_diff_density_min -0.129
_refine_diff_density_rms 0.030
_refine_ls_abs_structure_details 'Flack(1983), 501 Bijvoet pairs'
_refine_ls_abs_structure_Flack 0.0(3)
_refine_ls_extinction_coef 0.0043(6)
_refine_ls_extinction_expression Fc^*^=kFc[1+0.001xFc^2^\l^3^/sin(2\q)]^-1/4^
_refine_ls_extinction_method SHELXL
_refine_ls_goodness_of_fit_ref 1.045
_refine_ls_hydrogen_treatment mixed
_refine_ls_matrix_type full
_refine_ls_number_parameters 201
_refine_ls_number_reflns 1311
_refine_ls_number_restraints 0
_refine_ls_restrained_S_all 1.045
_refine_ls_R_factor_all 0.0322
_refine_ls_R_factor_gt 0.0306
_refine_ls_shift/su_max 0.000
_refine_ls_shift/su_mean 0.000
_refine_ls_structure_factor_coef Fsqd
_refine_ls_weighting_details 'calc w=1/[\s^2^(Fo^2^)+(0.0595P)^2^+0.0000P] where P=(Fo^2^+2Fc^2^)/3'
_refine_ls_weighting_scheme calc
_refine_ls_wR_factor_gt 0.0770
_refine_ls_wR_factor_ref 0.0789
_reflns_number_gt 1242
_reflns_number_total 1311
_reflns_threshold_expression >2sigma(I)
_cod_data_source_file jo1018816_si_003.cif
_cod_data_source_block compound_23a
_cod_depositor_comments
;
The following automatic conversions were performed:

'_geom_hbond_publ_flag' value 'YES' changed to 'yes' according to the
built-in table from CIF Core dictionary named 'cif_core.dic' version
2.4.1 from 2010-06-29 (4 times).

Automatic conversion script
Id: cif_fix_values 1715 2011-07-08 13:25:40Z adriana 
;
_cod_database_code 4025983

loop_
_symmetry_equiv_pos_as_xyz
'x, y, z'
'-x+1/2, -y, z+1/2'
'-x, y+1/2, -z+1/2'
'x+1/2, -y+1/2, -z'

loop_
_atom_site_label
_atom_site_type_symbol
_atom_site_fract_x
_atom_site_fract_y
_atom_site_fract_z
_atom_site_U_iso_or_equiv
_atom_site_adp_type
_atom_site_occupancy
_atom_site_symmetry_multiplicity
_atom_site_calc_flag
_atom_site_refinement_flags
O1 O 0.4101(4) 0.80373(15) 0.42677(7) 0.0413(6) Uani 1 1 d .
O2 O 0.8154(4) 0.85772(18) 0.43553(8) 0.0508(6) Uani 1 1 d .
O3 O 0.9675(4) 0.62992(16) 0.45514(6) 0.0405(6) Uani 1 1 d .
H3O H 1.022(6) 0.690(3) 0.4451(10) 0.049 Uiso 1 1 d .
O4 O 0.2315(4) 0.61575(18) 0.33465(6) 0.0429(6) Uani 1 1 d .
O5 O 0.5513(3) 0.66550(16) 0.28075(7) 0.0449(6) Uani 1 1 d .
N1 N 0.6459(6) 0.6093(2) 0.35829(8) 0.0349(7) Uani 1 1 d .
H1N H 0.806(6) 0.617(2) 0.3488(9) 0.042 Uiso 1 1 d .
C1 C 0.6533(8) 0.7810(3) 0.43727(11) 0.0381(8) Uani 1 1 d .
C2 C 0.7040(5) 0.6477(2) 0.44926(9) 0.0341(8) Uani 1 1 d .
H2 H 0.6208 0.6282 0.4821 0.041 Uiso 1 1 calc R
C3 C 0.5898(6) 0.5637(2) 0.40898(9) 0.0313(8) Uani 1 1 d .
H3 H 0.4024 0.5668 0.4132 0.038 Uiso 1 1 calc R
C4 C 0.3547(6) 0.9283(2) 0.40975(12) 0.0603(10) Uani 1 1 d .
H4A H 0.3605 0.9847 0.4385 0.090 Uiso 1 1 calc R
H4B H 0.1861 0.9305 0.3946 0.090 Uiso 1 1 calc R
H4C H 0.4802 0.9535 0.3847 0.090 Uiso 1 1 calc R
C5 C 0.6703(6) 0.4303(2) 0.41652(10) 0.0314(8) Uani 1 1 d .
C6 C 0.5187(5) 0.3552(2) 0.44648(9) 0.0326(8) Uani 1 1 d .
H6 H 0.3722 0.3886 0.4620 0.039 Uiso 1 1 calc R
C7 C 0.5791(6) 0.2328(2) 0.45389(9) 0.0358(8) Uani 1 1 d .
H7 H 0.4736 0.1825 0.4742 0.043 Uiso 1 1 calc R
C8 C 0.7934(6) 0.1834(2) 0.43182(9) 0.0359(8) Uani 1 1 d .
H8 H 0.8343 0.0991 0.4365 0.043 Uiso 1 1 calc R
C9 C 0.9461(6) 0.2579(2) 0.40308(9) 0.0352(8) Uani 1 1 d .
H9 H 1.0947 0.2249 0.3883 0.042 Uiso 1 1 calc R
C10 C 0.8861(6) 0.3806(2) 0.39535(9) 0.0356(8) Uani 1 1 d .
H10 H 0.9936 0.4308 0.3754 0.043 Uiso 1 1 calc R
C11 C 0.4548(8) 0.6289(2) 0.32534(11) 0.0392(8) Uani 1 1 d .
C12 C 0.3799(5) 0.6978(3) 0.23861(9) 0.0438(8) Uani 1 1 d .
C13 C 0.2184(6) 0.8066(2) 0.25243(10) 0.0458(8) Uani 1 1 d .
H13A H 0.0963 0.7822 0.2783 0.069 Uiso 1 1 calc R
H13B H 0.1281 0.8357 0.2225 0.069 Uiso 1 1 calc R
H13C H 0.3257 0.8727 0.2655 0.069 Uiso 1 1 calc R
C14 C 0.2252(6) 0.5865(2) 0.22290(11) 0.0503(9) Uani 1 1 d .
H14A H 0.3356 0.5145 0.2203 0.075 Uiso 1 1 calc R
H14B H 0.1464 0.6024 0.1902 0.075 Uiso 1 1 calc R
H14C H 0.0938 0.5709 0.2481 0.075 Uiso 1 1 calc R
C15 C 0.5684(6) 0.7322(3) 0.19752(10) 0.0617(10) Uani 1 1 d .
H15A H 0.6656 0.8043 0.2082 0.093 Uiso 1 1 calc R
H15B H 0.4773 0.7513 0.1664 0.093 Uiso 1 1 calc R
H15C H 0.6833 0.6631 0.1916 0.093 Uiso 1 1 calc R

loop_
_atom_site_aniso_label
_atom_site_aniso_U_11
_atom_site_aniso_U_22
_atom_site_aniso_U_33
_atom_site_aniso_U_23
_atom_site_aniso_U_13
_atom_site_aniso_U_12
O1 0.0382(16) 0.0297(12) 0.0560(12) 0.0016(9) 0.0020(11) 0.0014(10)
O2 0.0416(15) 0.0335(12) 0.0774(14) 0.0019(10) 0.0038(11) -0.0043(13)
O3 0.0383(16) 0.0346(11) 0.0486(13) 0.0009(9) -0.0050(10) -0.0036(11)
O4 0.0309(14) 0.0527(13) 0.0450(12) 0.0094(9) 0.0022(11) -0.0017(12)
O5 0.0336(13) 0.0633(14) 0.0378(12) 0.0164(10) -0.0016(11) 0.0018(10)
N1 0.0292(16) 0.0374(14) 0.0380(16) 0.0043(11) 0.0010(15) 0.0013(14)
C1 0.038(3) 0.029(2) 0.0470(17) -0.0029(14) 0.0048(17) -0.002(2)
C2 0.033(2) 0.0325(18) 0.0371(17) -0.0005(13) 0.0022(15) -0.0046(15)
C3 0.032(2) 0.0297(16) 0.0326(17) 0.0017(12) 0.0016(15) 0.0002(14)
C4 0.056(2) 0.0283(18) 0.097(2) 0.0185(16) 0.008(2) 0.0018(17)
C5 0.035(2) 0.0257(16) 0.0333(16) -0.0003(14) -0.0055(16) -0.0028(17)
C6 0.0340(19) 0.0319(19) 0.0318(16) -0.0039(13) -0.0037(15) 0.0001(16)
C7 0.044(2) 0.0240(19) 0.0395(17) -0.0002(13) -0.0031(18) -0.0018(16)
C8 0.044(2) 0.0253(15) 0.0381(16) -0.0056(14) -0.0033(17) 0.0025(17)
C9 0.034(2) 0.035(2) 0.0368(16) -0.0025(13) -0.0002(17) 0.0035(16)
C10 0.036(2) 0.030(2) 0.0406(18) -0.0020(13) 0.0002(16) -0.0013(16)
C11 0.045(3) 0.0334(17) 0.039(2) 0.0029(15) -0.002(2) 0.0001(19)
C12 0.033(2) 0.0579(19) 0.0403(18) 0.0104(16) -0.0068(18) 0.0017(18)
C13 0.043(2) 0.0410(16) 0.0530(17) 0.0085(14) -0.0089(16) -0.0032(17)
C14 0.051(2) 0.0508(19) 0.0493(18) 0.0022(15) -0.0077(17) 0.0057(18)
C15 0.039(2) 0.100(3) 0.0465(19) 0.0273(18) 0.0024(19) 0.0010(19)

loop_
_atom_type_symbol
_atom_type_description
_atom_type_scat_dispersion_real
_atom_type_scat_dispersion_imag
_atom_type_scat_source
C C 0.0181 0.0091 'International Tables Vol C Tables 4.2.6.8 and 6.1.1.4'
H H 0.0000 0.0000 'International Tables Vol C Tables 4.2.6.8 and 6.1.1.4'
N N 0.0311 0.0180 'International Tables Vol C Tables 4.2.6.8 and 6.1.1.4'
O O 0.0492 0.0322 'International Tables Vol C Tables 4.2.6.8 and 6.1.1.4'

loop_
_geom_angle_atom_site_label_1
_geom_angle_atom_site_label_2
_geom_angle_atom_site_label_3
_geom_angle
C1 O1 C4 115.4(2)
C2 O3 H3O 103(2)
C11 O5 C12 120.0(2)
C11 N1 C3 119.7(3)
C11 N1 H1N 121.0(17)
C3 N1 H1N 119.1(17)
O2 C1 O1 123.5(3)
O2 C1 C2 123.3(3)
O1 C1 C2 113.1(3)
O3 C2 C1 109.2(3)
O3 C2 C3 112.7(2)
C1 C2 C3 110.8(2)
O3 C2 H2 108.0
C1 C2 H2 108.0
C3 C2 H2 108.0
N1 C3 C5 112.7(2)
N1 C3 C2 111.1(2)
C5 C3 C2 111.4(2)
N1 C3 H3 107.1
C5 C3 H3 107.1
C2 C3 H3 107.1
O1 C4 H4A 109.5
O1 C4 H4B 109.5
H4A C4 H4B 109.5
O1 C4 H4C 109.5
H4A C4 H4C 109.5
H4B C4 H4C 109.5
C10 C5 C6 118.6(2)
C10 C5 C3 123.3(3)
C6 C5 C3 118.1(3)
C7 C6 C5 120.7(3)
C7 C6 H6 119.6
C5 C6 H6 119.6
C6 C7 C8 120.2(3)
C6 C7 H7 119.9
C8 C7 H7 119.9
C9 C8 C7 119.2(2)
C9 C8 H8 120.4
C7 C8 H8 120.4
C8 C9 C10 120.9(3)
C8 C9 H9 119.5
C10 C9 H9 119.5
C5 C10 C9 120.3(3)
C5 C10 H10 119.8
C9 C10 H10 119.8
O4 C11 O5 125.5(3)
O4 C11 N1 125.2(3)
O5 C11 N1 109.3(3)
O5 C12 C13 110.5(2)
O5 C12 C14 110.4(2)
C13 C12 C14 112.7(2)
O5 C12 C15 101.4(2)
C13 C12 C15 110.7(2)
C14 C12 C15 110.6(2)
C12 C13 H13A 109.5
C12 C13 H13B 109.5
H13A C13 H13B 109.5
C12 C13 H13C 109.5
H13A C13 H13C 109.5
H13B C13 H13C 109.5
C12 C14 H14A 109.5
C12 C14 H14B 109.5
H14A C14 H14B 109.5
C12 C14 H14C 109.5
H14A C14 H14C 109.5
H14B C14 H14C 109.5
C12 C15 H15A 109.5
C12 C15 H15B 109.5
H15A C15 H15B 109.5
C12 C15 H15C 109.5
H15A C15 H15C 109.5
H15B C15 H15C 109.5

loop_
_geom_bond_atom_site_label_1
_geom_bond_atom_site_label_2
_geom_bond_distance
O1 C1 1.341(4)
O1 C4 1.458(3)
O2 C1 1.198(3)
O3 C2 1.418(3)
O3 H3O 0.76(3)
O4 C11 1.217(4)
O5 C11 1.350(3)
O5 C12 1.484(3)
N1 C11 1.355(4)
N1 C3 1.465(3)
N1 H1N 0.89(3)
C1 C2 1.509(4)
C2 C3 1.531(3)
C2 H2 1.0000
C3 C5 1.526(4)
C3 H3 1.0000
C4 H4A 0.9800
C4 H4B 0.9800
C4 H4C 0.9800
C5 C10 1.384(4)
C5 C6 1.395(3)
C6 C7 1.384(3)
C6 H6 0.9500
C7 C8 1.386(4)
C7 H7 0.9500
C8 C9 1.376(4)
C8 H8 0.9500
C9 C10 1.386(3)
C9 H9 0.9500
C10 H10 0.9500
C12 C13 1.506(4)
C12 C14 1.520(4)
C12 C15 1.526(4)
C13 H13A 0.9800
C13 H13B 0.9800
C13 H13C 0.9800
C14 H14A 0.9800
C14 H14B 0.9800
C14 H14C 0.9800
C15 H15A 0.9800
C15 H15B 0.9800
C15 H15C 0.9800

loop_
_geom_hbond_atom_site_label_D
_geom_hbond_atom_site_label_H
_geom_hbond_atom_site_label_A
_geom_hbond_distance_DH
_geom_hbond_distance_HA
_geom_hbond_distance_DA
_geom_hbond_angle_DHA
_geom_hbond_site_symmetry_A
_geom_hbond_publ_flag
N1 H1N O4 0.89(3) 2.29(3) 3.166(4) 171(2) 1_655 yes
O3 H3O O1 0.76(3) 2.45(3) 3.105(3) 145(3) 1_655 yes
C4 H4B O2 0.98 2.38 3.037(4) 124 1_455 yes
C15 H15B Cg1 0.98 2.73 3.702(3) 175 3_655 yes

loop_
_geom_torsion_atom_site_label_1
_geom_torsion_atom_site_label_2
_geom_torsion_atom_site_label_3
_geom_torsion_atom_site_label_4
_geom_torsion
C4 O1 C1 O2 3.6(4)
C4 O1 C1 C2 -173.8(2)
O2 C1 C2 O3 -2.9(4)
O1 C1 C2 O3 174.5(2)
O2 C1 C2 C3 -127.6(3)
O1 C1 C2 C3 49.9(3)
C11 N1 C3 C5 108.3(3)
C11 N1 C3 C2 -125.8(3)
O3 C2 C3 N1 -77.2(3)
C1 C2 C3 N1 45.5(3)
O3 C2 C3 C5 49.4(3)
C1 C2 C3 C5 172.1(3)
N1 C3 C5 C10 36.4(4)
C2 C3 C5 C10 -89.3(3)
N1 C3 C5 C6 -143.9(2)
C2 C3 C5 C6 90.4(3)
C10 C5 C6 C7 -1.6(3)
C3 C5 C6 C7 178.7(2)
C5 C6 C7 C8 0.5(4)
C6 C7 C8 C9 0.8(4)
C7 C8 C9 C10 -1.1(4)
C6 C5 C10 C9 1.3(4)
C3 C5 C10 C9 -179.0(2)
C8 C9 C10 C5 0.0(4)
C12 O5 C11 O4 2.2(4)
C12 O5 C11 N1 -177.6(2)
C3 N1 C11 O4 2.7(4)
C3 N1 C11 O5 -177.4(2)
C11 O5 C12 C13 62.7(3)
C11 O5 C12 C14 -62.7(3)
C11 O5 C12 C15 -179.9(2)
